data_7710596
loop_
_publ_author_name
'Roesky, Herbert W.'
'Nazish, Mohd'
'Ding, Yi'
'Legendre, Christina M.'
'Kumar, Arun'
'Graw, Nico'
'Schwederski, Brigitte'
'Herbst-Irmer, Regine'
'P, Parvathy'
'Parameswaran, Pattiyil'
'Stalke, Dietmar'
'Kaim, Wolfgang'

_publ_section_title
;
 High yield of a variety of silicon-boron radicals and their reactivity
;
_journal_name_full 'Dalton Transactions'
_journal_paper_doi 10.1039/D2DT01318E
_journal_year 2022
_chemical_formula_moiety '(C19 H32 N2 Si1 Se), (C15 H25 N2 Br), C7 H8'
_chemical_formula_sum 'C41 H65 Br N4 Se Si'
_chemical_formula_weight 800.93
_space_group_crystal_system monoclinic
_space_group_IT_number 15
_space_group_name_Hall '-C 2yc'
_space_group_name_H-M_alt 'C 1 2/c 1'
_atom_sites_solution_hydrogens mixed
_audit_creation_method SHELXL-2018/3
_audit_update_record
;
2021-10-05 deposited with the CCDC.	2022-06-01 downloaded from the CCDC.
;
_cell_angle_alpha 90
_cell_angle_beta 122.67(2)
_cell_angle_gamma 90
_cell_formula_units_Z 4
_cell_length_a 30.532(3)
_cell_length_b 8.760(2)
_cell_length_c 18.768(2)
_cell_measurement_reflns_used 9737
_cell_measurement_temperature 100(2)
_cell_measurement_theta_max 28.246
_cell_measurement_theta_min 2.4565
_cell_volume 4225.5(15)
_computing_cell_refinement 'SAINT V8.37A'
_computing_data_collection 'APEX2 v2012.2'
_computing_data_reduction 'SAINT V8.37A'
_computing_molecular_graphics 'XP Version 5.1'
_computing_publication_material 'XP Version 5.1'
_computing_structure_refinement 'SHELXL-2018/3 (Sheldrick, 2018)'
_computing_structure_solution 'SHELXT 2018/2 (Sheldrick, 2018)'
_diffrn_ambient_temperature 100(2)
_diffrn_measured_fraction_theta_full 1.000
_diffrn_measured_fraction_theta_max 0.998
_diffrn_measurement_device_type 'Bruker Smart APEX II Quazar'
_diffrn_measurement_method 'omega scans'
_diffrn_radiation_type MoK\a
_diffrn_radiation_wavelength 0.71073
_diffrn_reflns_av_R_equivalents 0.0409
_diffrn_reflns_av_unetI/netI 0.0190
_diffrn_reflns_Laue_measured_fraction_full 1.000
_diffrn_reflns_Laue_measured_fraction_max 0.998
_diffrn_reflns_limit_h_max 40
_diffrn_reflns_limit_h_min -40
_diffrn_reflns_limit_k_max 11
_diffrn_reflns_limit_k_min -11
_diffrn_reflns_limit_l_max 23
_diffrn_reflns_limit_l_min -25
_diffrn_reflns_number 64030
_diffrn_reflns_point_group_measured_fraction_full 1.000
_diffrn_reflns_point_group_measured_fraction_max 0.998
_diffrn_reflns_theta_full 25.242
_diffrn_reflns_theta_max 28.421
_diffrn_reflns_theta_min 1.585
_diffrn_source 'INCOATEC Microsource'
_exptl_absorpt_coefficient_mu 1.894
_exptl_absorpt_correction_T_max 0.4311
_exptl_absorpt_correction_T_min 0.3419
_exptl_absorpt_correction_type multi-scan
_exptl_absorpt_process_details SADABS-2016/2
_exptl_crystal_colour colourless
_exptl_crystal_density_diffrn 1.259
_exptl_crystal_description block
_exptl_crystal_F_000 1688
_exptl_crystal_size_max 0.350
_exptl_crystal_size_mid 0.236
_exptl_crystal_size_min 0.122
_refine_diff_density_max 0.354
_refine_diff_density_min -0.333
_refine_diff_density_rms 0.048
_refine_ls_extinction_method none
_refine_ls_goodness_of_fit_ref 1.040
_refine_ls_hydrogen_treatment mixed
_refine_ls_matrix_type full
_refine_ls_number_parameters 295
_refine_ls_number_reflns 5315
_refine_ls_number_restraints 133
_refine_ls_restrained_S_all 1.031
_refine_ls_R_factor_all 0.0298
_refine_ls_R_factor_gt 0.0234
_refine_ls_shift/su_max 0.001
_refine_ls_shift/su_mean 0.000
_refine_ls_structure_factor_coef Fsqd
_refine_ls_weighting_details 'w=1/[\s^2^(Fo^2^)+(0.0199P)^2^+4.4655P] where P=(Fo^2^+2Fc^2^)/3'
_refine_ls_weighting_scheme calc
_refine_ls_wR_factor_gt 0.0522
_refine_ls_wR_factor_ref 0.0544
_reflns_Friedel_coverage 0.000
_reflns_number_gt 4668
_reflns_number_total 5315
_reflns_threshold_expression 'I > 2\s(I)'
_cod_data_source_file d2dt01318e2.cif
_cod_data_source_block 5
_cod_original_cell_volume 4225.5(14)
_cod_original_sg_symbol_H-M 'C 2/c'
_cod_database_code 7710596
_shelx_shelxl_version_number 2018/3
_shelx_space_group_comment
;
The symmetry employed for this shelxl refinement is uniquely defined
by the following loop, which should always be used as a source of
symmetry information in preference to the above space-group names.
They are only intended as comments.
;
_shelx_estimated_absorpt_t_min 0.557
_shelx_estimated_absorpt_t_max 0.802

loop_
_space_group_symop_operation_xyz
'x, y, z'
'-x, y, -z+1/2'
'x+1/2, y+1/2, z'
'-x+1/2, y+1/2, -z+1/2'
'-x, -y, -z'
'x, -y, z-1/2'
'-x+1/2, -y+1/2, -z'
'x+1/2, -y+1/2, z-1/2'

loop_
_atom_site_label
_atom_site_type_symbol
_atom_site_fract_x
_atom_site_fract_y
_atom_site_fract_z
_atom_site_U_iso_or_equiv
_atom_site_adp_type
_atom_site_occupancy
_atom_site_site_symmetry_order
_atom_site_calc_flag
_atom_site_refinement_flags_posn
_atom_site_refinement_flags_adp
_atom_site_refinement_flags_occupancy
_atom_site_disorder_assembly
_atom_site_disorder_group
C1 C 0.63605(6) 0.38492(16) 0.35397(9) 0.0251(3) Uani 1 1 d . . . . .
N1 N 0.63760(7) 0.54162(14) 0.38604(8) 0.0388(4) Uani 1 1 d D . . . .
H1 H 0.6386(11) 0.608(3) 0.3525(16) 0.011(7) Uiso 0.5 1 d D . P A 2
Se1 Se 0.64148(6) 0.87217(18) 0.29448(9) 0.0370(5) Uani 0.5 1 d . . P A -1
Br1 Br 0.64187(4) 0.87070(11) 0.29483(5) 0.0094(2) Uani 0.5 1 d . . P B 2
Si1 Si 0.60591(3) 0.73508(8) 0.34403(4) 0.01674(15) Uani 0.5 1 d D . P A -1
C50 C 0.53220(10) 0.7363(3) 0.28618(17) 0.0217(5) Uani 0.5 1 d D . P A -1
C51 C 0.51360(14) 0.6568(4) 0.3383(3) 0.0291(8) Uani 0.5 1 d D . P A -1
H51A H 0.528785 0.708005 0.393158 0.044 Uiso 0.5 1 calc R U P A -1
H51B H 0.475566 0.662083 0.307694 0.044 Uiso 0.5 1 calc R U P A -1
H51C H 0.524596 0.549715 0.347296 0.044 Uiso 0.5 1 calc R U P A -1
C52 C 0.50831(14) 0.6558(4) 0.1999(2) 0.0274(7) Uani 0.5 1 d D . P A -1
H52A H 0.520162 0.706496 0.166674 0.041 Uiso 0.5 1 calc R U P A -1
H52B H 0.519305 0.548712 0.208884 0.041 Uiso 0.5 1 calc R U P A -1
H52C H 0.470276 0.661080 0.169281 0.041 Uiso 0.5 1 calc R U P A -1
C53 C 0.51210(10) 0.9028(3) 0.2679(2) 0.0263(7) Uani 0.5 1 d D . P A -1
H53A H 0.523871 0.953884 0.234705 0.039 Uiso 0.5 1 calc R U P A -1
H53B H 0.473982 0.902774 0.235998 0.039 Uiso 0.5 1 calc R U P A -1
H53C H 0.525702 0.957192 0.321531 0.039 Uiso 0.5 1 calc R U P A -1
N2 N 0.63931(5) 0.73961(14) 0.45985(8) 0.0274(3) Uani 1 1 d D . . . .
H2 H 0.6401(11) 0.790(3) 0.4206(15) 0.015(7) Uiso 0.5 1 d D . P A 2
C2 C 0.68313(6) 0.29002(18) 0.41654(10) 0.0282(3) Uani 1 1 d . . . . .
H2A H 0.682624 0.192968 0.390135 0.042 Uiso 1 1 calc R U . . .
H2B H 0.682072 0.270001 0.466965 0.042 Uiso 1 1 calc R U . . .
H2C H 0.715022 0.345962 0.432832 0.042 Uiso 1 1 calc R U . . .
C5 C 0.65433(6) 0.85163(15) 0.52884(9) 0.0224(3) Uani 1 1 d . . . . .
C4 C 0.63627(8) 0.4078(2) 0.27312(11) 0.0382(4) Uani 1 1 d . . . . .
H4A H 0.634350 0.308310 0.247734 0.057 Uiso 1 1 calc R U . . .
H4B H 0.668388 0.459918 0.287141 0.057 Uiso 1 1 calc R U . . .
H4C H 0.606216 0.469924 0.232839 0.057 Uiso 1 1 calc R U . . .
C3 C 0.58602(6) 0.30501(18) 0.33243(10) 0.0286(3) Uani 1 1 d . . . . .
H3A H 0.556017 0.364434 0.289671 0.043 Uiso 1 1 calc R U . . .
H3B H 0.584994 0.296337 0.383571 0.043 Uiso 1 1 calc R U . . .
H3C H 0.584853 0.202847 0.310190 0.043 Uiso 1 1 calc R U . . .
C6 C 0.64656(6) 0.79223(17) 0.59788(9) 0.0270(3) Uani 1 1 d . . . . .
H6A H 0.611903 0.746491 0.571675 0.040 Uiso 1 1 calc R U . . .
H6B H 0.649742 0.877046 0.634441 0.040 Uiso 1 1 calc R U . . .
H6C H 0.673064 0.715080 0.631774 0.040 Uiso 1 1 calc R U . . .
C9 C 0.64901(5) 0.59125(16) 0.46101(9) 0.0226(3) Uani 1 1 d . . . . .
C8 C 0.61788(6) 0.98701(17) 0.48488(10) 0.0286(3) Uani 1 1 d . . . . .
H8A H 0.620163 1.020193 0.437124 0.043 Uiso 1 1 calc R U . . .
H8B H 0.628034 1.071305 0.525188 0.043 Uiso 1 1 calc R U . . .
H8C H 0.582052 0.956352 0.464148 0.043 Uiso 1 1 calc R U . . .
C7 C 0.71064(6) 0.90042(19) 0.56593(11) 0.0341(4) Uani 1 1 d . . . . .
H7A H 0.714522 0.938216 0.520481 0.051 Uiso 1 1 calc R U . . .
H7B H 0.733722 0.812748 0.593466 0.051 Uiso 1 1 calc R U . . .
H7C H 0.719813 0.981606 0.607639 0.051 Uiso 1 1 calc R U . . .
C10 C 0.66868(5) 0.49506(15) 0.53748(8) 0.0197(3) Uani 1 1 d . . . . .
C11 C 0.72196(6) 0.48383(17) 0.59571(9) 0.0242(3) Uani 1 1 d . . . . .
H11 H 0.745601 0.533774 0.585314 0.029 Uiso 1 1 calc R U . . .
C12 C 0.74052(7) 0.39911(18) 0.66931(10) 0.0322(4) Uani 1 1 d . . . . .
H12 H 0.776911 0.391120 0.709286 0.039 Uiso 1 1 calc R U . . .
C13 C 0.70603(8) 0.32642(19) 0.68439(10) 0.0368(4) Uani 1 1 d . . . . .
H13 H 0.718820 0.268742 0.734748 0.044 Uiso 1 1 calc R U . . .
C14 C 0.65325(8) 0.33744(18) 0.62666(11) 0.0363(4) Uani 1 1 d . . . . .
H14 H 0.629787 0.287258 0.637380 0.044 Uiso 1 1 calc R U . . .
C15 C 0.63403(6) 0.42181(17) 0.55257(10) 0.0282(3) Uani 1 1 d . . . . .
H15 H 0.597604 0.429206 0.512743 0.034 Uiso 1 1 calc R U . . .
C16 C 0.5071(5) -0.1927(12) 0.5615(7) 0.070(3) Uani 0.5 1 d D U P C -1
H16A H 0.478496 -0.203267 0.570586 0.105 Uiso 0.5 1 calc R U P C -1
H16B H 0.540355 -0.193983 0.616190 0.105 Uiso 0.5 1 calc R U P C -1
H16C H 0.506005 -0.277552 0.526556 0.105 Uiso 0.5 1 calc R U P C -1
C17 C 0.50153(13) -0.0442(5) 0.5172(2) 0.0382(8) Uani 0.5 1 d D U P C -1
C18 C 0.5267(4) 0.0866(7) 0.5610(5) 0.0449(16) Uani 0.5 1 d D U P C -1
H18 H 0.548588 0.082043 0.620935 0.054 Uiso 0.5 1 calc R U P C -1
C19 C 0.52141(14) 0.2243(5) 0.5210(2) 0.0464(9) Uani 0.5 1 d D U P C -1
H19 H 0.539039 0.312976 0.552834 0.056 Uiso 0.5 1 calc R U P C -1
C20 C 0.4900(4) 0.2300(11) 0.4341(5) 0.0433(16) Uani 0.5 1 d D U P C -1
H20 H 0.486215 0.323023 0.405286 0.052 Uiso 0.5 1 calc R U P C -1
C21 C 0.46421(14) 0.1019(5) 0.3892(2) 0.0402(8) Uani 0.5 1 d D U P C -1
H21 H 0.442745 0.107215 0.329195 0.048 Uiso 0.5 1 calc R U P C -1
C22 C 0.4687(3) -0.0336(7) 0.4289(4) 0.0364(13) Uani 0.5 1 d D U P C -1
H22 H 0.449598 -0.120320 0.396663 0.044 Uiso 0.5 1 calc R U P C -1

loop_
_atom_site_aniso_label
_atom_site_aniso_U_11
_atom_site_aniso_U_22
_atom_site_aniso_U_33
_atom_site_aniso_U_23
_atom_site_aniso_U_13
_atom_site_aniso_U_12
C1 0.0392(8) 0.0157(6) 0.0236(7) -0.0033(5) 0.0191(6) -0.0037(6)
N1 0.0760(11) 0.0135(6) 0.0182(6) 0.0020(5) 0.0198(7) 0.0025(6)
Se1 0.0391(8) 0.0346(9) 0.0359(8) 0.0011(6) 0.0194(6) -0.0015(7)
Br1 0.0120(4) 0.0104(4) 0.0071(4) 0.0016(4) 0.0062(3) -0.0011(4)
Si1 0.0168(3) 0.0167(3) 0.0161(3) 0.0003(3) 0.0084(3) -0.0012(3)
C50 0.0161(12) 0.0247(13) 0.0210(13) 0.0017(11) 0.0080(10) -0.0014(10)
C51 0.0223(17) 0.0319(18) 0.034(2) 0.0066(17) 0.0157(15) -0.0018(15)
C52 0.0235(18) 0.0252(16) 0.0250(18) 0.0002(15) 0.0076(14) -0.0042(14)
C53 0.0198(19) 0.0254(13) 0.030(2) 0.0036(11) 0.0111(15) 0.0028(9)
N2 0.0431(7) 0.0196(6) 0.0169(6) 0.0024(5) 0.0146(6) 0.0085(5)
C2 0.0259(7) 0.0284(8) 0.0319(8) -0.0073(6) 0.0168(7) -0.0038(6)
C5 0.0303(7) 0.0173(6) 0.0220(7) -0.0031(5) 0.0158(6) -0.0015(5)
C4 0.0623(12) 0.0325(9) 0.0286(8) -0.0090(6) 0.0303(8) -0.0165(8)
C3 0.0271(7) 0.0301(8) 0.0262(7) 0.0013(6) 0.0128(6) 0.0056(6)
C6 0.0369(8) 0.0252(7) 0.0233(7) -0.0037(6) 0.0192(7) -0.0020(6)
C9 0.0201(6) 0.0209(7) 0.0200(6) -0.0017(5) 0.0064(5) 0.0034(5)
C8 0.0383(8) 0.0204(7) 0.0282(8) -0.0018(6) 0.0186(7) 0.0036(6)
C7 0.0314(8) 0.0322(9) 0.0393(9) 0.0010(7) 0.0196(7) -0.0040(6)
C10 0.0237(6) 0.0172(6) 0.0196(6) -0.0021(5) 0.0125(5) 0.0002(5)
C11 0.0249(7) 0.0264(7) 0.0219(7) 0.0024(6) 0.0131(6) 0.0034(6)
C12 0.0378(8) 0.0340(8) 0.0215(7) 0.0038(6) 0.0139(7) 0.0091(7)
C13 0.0631(12) 0.0267(8) 0.0251(8) 0.0031(6) 0.0268(8) 0.0019(8)
C14 0.0605(11) 0.0270(8) 0.0395(9) -0.0102(7) 0.0389(9) -0.0168(7)
C15 0.0313(8) 0.0273(7) 0.0318(8) -0.0110(6) 0.0208(7) -0.0097(6)
C16 0.053(5) 0.086(6) 0.088(6) 0.027(4) 0.049(4) 0.020(4)
C17 0.0253(15) 0.063(3) 0.034(2) 0.0040(15) 0.0212(15) 0.0039(17)
C18 0.026(2) 0.086(4) 0.024(2) -0.001(3) 0.0141(19) 0.003(3)
C19 0.0348(18) 0.068(3) 0.046(2) -0.0199(19) 0.0280(17) -0.0168(18)
C20 0.039(3) 0.064(4) 0.040(3) 0.001(3) 0.030(3) -0.009(3)
C21 0.0308(17) 0.058(2) 0.0318(17) -0.0059(16) 0.0170(15) 0.0015(16)
C22 0.017(2) 0.067(3) 0.022(2) -0.010(2) 0.0084(18) 0.000(3)

loop_
_atom_type_symbol
_atom_type_description
_atom_type_scat_dispersion_real
_atom_type_scat_dispersion_imag
_atom_type_scat_source
C C 0.0033 0.0016 'International Tables Vol C Tables 4.2.6.8 and 6.1.1.4'
H H 0.0000 0.0000 'International Tables Vol C Tables 4.2.6.8 and 6.1.1.4'
N N 0.0061 0.0033 'International Tables Vol C Tables 4.2.6.8 and 6.1.1.4'
Si Si 0.0817 0.0704 'International Tables Vol C Tables 4.2.6.8 and 6.1.1.4'
Br Br -0.2901 2.4595 'International Tables Vol C Tables 4.2.6.8 and 6.1.1.4'
Se Se -0.0929 2.2259 'International Tables Vol C Tables 4.2.6.8 and 6.1.1.4'

loop_
_geom_angle_atom_site_label_1
_geom_angle_atom_site_label_2
_geom_angle_atom_site_label_3
_geom_angle
_geom_angle_site_symmetry_1
_geom_angle_site_symmetry_3
_geom_angle_publ_flag
N1 C1 C2 112.40(12) . . ?
N1 C1 C3 109.84(13) . . ?
C2 C1 C3 110.37(12) . . ?
N1 C1 C4 105.25(12) . . ?
C2 C1 C4 109.16(14) . . ?
C3 C1 C4 109.69(13) . . ?
H1 N1 C9 117.3(19) . . ?
H1 N1 C1 109.2(19) . . ?
C9 N1 C1 131.56(12) . . ?
C9 N1 Si1 86.05(9) . . ?
C1 N1 Si1 139.18(11) . . ?
N2 Si1 C50 113.96(10) . . ?
N2 Si1 N1 72.24(6) . . ?
C50 Si1 N1 115.06(11) . . ?
N2 Si1 Se1 114.49(7) . . ?
C50 Si1 Se1 118.12(10) . . ?
N1 Si1 Se1 114.65(8) . . ?
N2 Si1 C9 36.41(5) . . ?
C50 Si1 C9 116.83(10) . . ?
N1 Si1 C9 36.22(5) . . ?
Se1 Si1 C9 125.04(6) . . ?
C51 C50 C52 109.5(2) . . ?
C51 C50 C53 109.2(3) . . ?
C52 C50 C53 107.0(2) . . ?
C51 C50 Si1 111.4(2) . . ?
C52 C50 Si1 109.9(2) . . ?
C53 C50 Si1 109.76(18) . . ?
H2 N2 C9 114(2) . . ?
H2 N2 C5 105(2) . . ?
C9 N2 C5 132.02(12) . . ?
C9 N2 Si1 88.55(9) . . ?
C5 N2 Si1 139.33(10) . . ?
N2 C5 C7 108.91(12) . . ?
N2 C5 C8 104.46(11) . . ?
C7 C5 C8 109.98(12) . . ?
N2 C5 C6 113.42(12) . . ?
C7 C5 C6 111.14(13) . . ?
C8 C5 C6 108.70(12) . . ?
N1 C9 N2 111.96(13) . . ?
N1 C9 C10 125.26(12) . . ?
N2 C9 C10 122.76(12) . . ?
N1 C9 Si1 57.73(8) . . ?
N2 C9 Si1 55.03(7) . . ?
C10 C9 Si1 169.90(11) . . ?
C11 C10 C15 120.22(13) . . ?
C11 C10 C9 119.48(13) . . ?
C15 C10 C9 120.25(13) . . ?
C10 C11 C12 119.68(14) . . ?
C13 C12 C11 120.10(15) . . ?
C14 C13 C12 120.22(15) . . ?
C13 C14 C15 120.39(15) . . ?
C10 C15 C14 119.40(15) . . ?
C18 C17 C22 117.6(4) . . ?
C18 C17 C16 122.0(6) . . ?
C22 C17 C16 120.4(6) . . ?
C17 C18 C19 122.5(6) . . ?
C20 C19 C18 118.5(6) . . ?
C21 C20 C19 120.1(7) . . ?
C22 C21 C20 121.3(6) . . ?
C21 C22 C17 119.9(5) . . ?

loop_
_geom_bond_atom_site_label_1
_geom_bond_atom_site_label_2
_geom_bond_distance
_geom_bond_site_symmetry_2
_geom_bond_publ_flag
C1 N1 1.4893(18) . ?
C1 C2 1.521(2) . ?
C1 C3 1.523(2) . ?
C1 C4 1.534(2) . ?
N1 H1 0.867(17) . ?
N1 C9 1.3270(19) . ?
N1 Si1 1.8990(15) . ?
Se1 Si1 2.1394(17) . ?
Si1 N2 1.8367(15) . ?
Si1 C50 1.899(3) . ?
Si1 C9 2.2406(16) . ?
C50 C51 1.538(4) . ?
C50 C52 1.542(4) . ?
C50 C53 1.547(4) . ?
N2 H2 0.870(17) . ?
N2 C9 1.3305(18) . ?
N2 C5 1.4861(18) . ?
C5 C7 1.527(2) . ?
C5 C8 1.528(2) . ?
C5 C6 1.529(2) . ?
C9 C10 1.4831(19) . ?
C10 C11 1.390(2) . ?
C10 C15 1.391(2) . ?
C11 C12 1.391(2) . ?
C12 C13 1.384(3) . ?
C13 C14 1.376(3) . ?
C14 C15 1.394(2) . ?
C16 C17 1.503(11) . ?
C17 C18 1.378(8) . ?
C17 C22 1.402(7) . ?
C18 C19 1.383(7) . ?
C19 C20 1.376(9) . ?
C20 C21 1.369(9) . ?
C21 C22 1.368(7) . ?

loop_
_geom_hbond_atom_site_label_D
_geom_hbond_atom_site_label_H
_geom_hbond_atom_site_label_A
_geom_hbond_distance_DH
_geom_hbond_distance_HA
_geom_hbond_distance_DA
_geom_hbond_angle_DHA
_geom_hbond_site_symmetry_A
_geom_hbond_publ_flag
N1 H1^b Br1^b 0.867(17) 2.571(19) 3.3910(17) 158(2) . yes
N2 H2^b Br1^b 0.870(17) 2.493(18) 3.3435(16) 166(3) . yes
